data_7150321
loop_
_publ_author_name
'Taneda, Masatsugu'
'Amimoto, Kiichi'
'Koyama, Hiroyuki'
'Kawato, Toshio'

_publ_section_title
;
 Photochromism of polymorphic
 4,4'-methylenebis(N-salicylidene-2,6-diisopropylaniline) crystals.
;
_journal_issue 4
_journal_name_full 'Organic &amp; biomolecular chemistry'
_journal_page_first 499
_journal_page_last 504
_journal_paper_doi 10.1039/b311669g
_journal_volume 2
_journal_year 2004
_chemical_compound_source 'synthesis as described'
_chemical_formula_moiety 'C31 H30 N2 O2'
_chemical_formula_sum 'C31 H30 N2 O2'
_chemical_formula_weight 925.14
_chemical_melting_point 403
_chemical_name_systematic
;
4,4'-methylenebis(N-salicylidene-2,6-diimethylaniline)
;
_space_group_IT_number 2
_symmetry_cell_setting triclinic
_symmetry_Int_Tables_number 2
_symmetry_space_group_name_Hall '-P 1'
_symmetry_space_group_name_H-M 'P -1'
_atom_sites_solution_hydrogens geom
_atom_sites_solution_primary direct
_atom_sites_solution_secondary difmap
_audit_conform_dict_location ftp://ftp.iucr.org/pub/cif_core.dic
_audit_conform_dict_name cif_core.dic
_audit_conform_dict_version 2.2
_audit_creation_date 2003-05-02T16:39:59-00:00
_audit_creation_method 'WinGX routine CIF_UPDATE'
_cell_angle_alpha 67.062(9)
_cell_angle_beta 82.79(1)
_cell_angle_gamma 70.76(1)
_cell_formula_units_Z 2
_cell_length_a 9.947(1)
_cell_length_b 11.658(2)
_cell_length_c 12.796(1)
_cell_measurement_reflns_used 25
_cell_measurement_temperature 296(2)
_cell_measurement_theta_max 15.0
_cell_measurement_theta_min 14.8
_cell_measurement_wavelength 0.71073
_cell_volume 1306.7(11)
_computing_cell_refinement 'Rigaku AFC7R'
_computing_data_collection 'Rigaku AFC7R'
_computing_data_reduction 'CrystalStructure v3.00'
_computing_molecular_graphics 'CrystalStructure v3.00'
_computing_publication_material 'WinGX publication routines (Farrugia, 1999)'
_computing_structure_refinement 'SHELXL-97 (Sheldrick, 1997)'
_computing_structure_solution 'SHELXS-97 (Sheldrick, 1997)'
_diffrn_ambient_temperature 296(2)
_diffrn_measured_fraction_theta_full 0.853
_diffrn_measured_fraction_theta_max 0.853
_diffrn_radiation_monochromator graphite
_diffrn_radiation_probe x-ray
_diffrn_radiation_type MoK\a
_diffrn_radiation_wavelength 0.71069
_diffrn_reflns_av_R_equivalents 0.5155
_diffrn_reflns_av_unetI/netI 0.0509
_diffrn_reflns_limit_h_max 0
_diffrn_reflns_limit_h_min -12
_diffrn_reflns_limit_k_max 14
_diffrn_reflns_limit_k_min -15
_diffrn_reflns_limit_l_max 16
_diffrn_reflns_limit_l_min -16
_diffrn_reflns_number 5343
_diffrn_reflns_theta_full 27.51
_diffrn_reflns_theta_max 27.51
_diffrn_reflns_theta_min 2.54
_exptl_absorpt_coefficient_mu 0.074
_exptl_absorpt_correction_type none
_exptl_crystal_colour orange
_exptl_crystal_density_diffrn 1.513
_exptl_crystal_density_method 'not measured'
_exptl_crystal_description needle
_exptl_crystal_F_000 544
_exptl_crystal_size_max 0.3
_exptl_crystal_size_mid 0.1
_exptl_crystal_size_min 0.1
_refine_diff_density_max 0.174
_refine_diff_density_min -0.202
_refine_diff_density_rms 0.046
_refine_ls_extinction_coef 0.050(11)
_refine_ls_extinction_expression Fc^*^=kFc[1+0.001xFc^2^\l^3^/sin(2\q)]^-1/4^
_refine_ls_extinction_method SHELXL
_refine_ls_goodness_of_fit_ref 1.013
_refine_ls_hydrogen_treatment mixed
_refine_ls_matrix_type full
_refine_ls_number_parameters 435
_refine_ls_number_reflns 5067
_refine_ls_number_restraints 108
_refine_ls_restrained_S_all 1.119
_refine_ls_R_factor_all 0.1687
_refine_ls_R_factor_gt 0.0647
_refine_ls_shift/su_max 0.003
_refine_ls_shift/su_mean 0.001
_refine_ls_structure_factor_coef Fsqd
_refine_ls_weighting_details 'calc w=1/[\s^2^(Fo^2^)+(0.1443P)^2^+0.1869P] where P=(Fo^2^+2Fc^2^)/3'
_refine_ls_weighting_scheme calc
_refine_ls_wR_factor_gt 0.191
_refine_ls_wR_factor_ref 0.2723
_reflns_number_gt 2214
_reflns_number_total 5067
_reflns_threshold_expression >2sigma(I)
_cod_data_source_file b311669g.txt
_cod_data_source_block 3
_cod_original_cell_volume 1290.2(3)
_cod_original_sg_symbol_H-M P-1
_cod_database_code 7150321

loop_
_symmetry_equiv_pos_as_xyz
'x, y, z'
'-x, -y, -z'

loop_
_atom_site_label
_atom_site_type_symbol
_atom_site_fract_x
_atom_site_fract_y
_atom_site_fract_z
_atom_site_U_iso_or_equiv
_atom_site_adp_type
_atom_site_occupancy
_atom_site_symmetry_multiplicity
_atom_site_calc_flag
_atom_site_refinement_flags
_atom_site_disorder_assembly
_atom_site_disorder_group
O1 O 0.8561(4) 1.0831(5) -0.0355(3) 0.1037(15) Uani 1 1 d . . .
H1 H 0.882 1.0321 0.0291 0.156 Uiso 1 1 calc R . .
N1 N 0.8287(3) 0.9430(3) 0.1743(2) 0.0539(8) Uani 1 1 d . . .
C1 C 0.6301(4) 1.0814(4) 0.0528(3) 0.0555(8) Uani 1 1 d . . .
C2 C 0.7140(5) 1.1272(5) -0.0399(3) 0.0705(12) Uani 1 1 d . . .
C3 C 0.6501(7) 1.2221(6) -0.1415(4) 0.0985(18) Uani 1 1 d . . .
C4 C 0.5051(8) 1.2711(6) -0.1512(5) 0.0999(19) Uani 1 1 d . . .
H4 H 0.463(3) 1.335(5) -0.220(5) 0.12 Uiso 1 1 calc R . .
C5 C 0.4211(7) 1.2270(7) -0.0606(6) 0.105(2) Uani 1 1 d . . .
C6 C 0.4843(5) 1.1320(6) 0.0399(4) 0.0832(14) Uani 1 1 d . . .
H6 H 0.426(3) 1.1006(19) 0.102(4) 0.1 Uiso 1 1 calc R . .
C7 C 0.6952(4) 0.9852(4) 0.1601(3) 0.0539(8) Uani 1 1 d . . .
C8 C 0.8950(4) 0.8517(3) 0.2801(2) 0.0488(8) Uani 1 1 d . . .
C9 C 0.9787(4) 0.7291(3) 0.2840(3) 0.0536(8) Uani 1 1 d . . .
C10 C 0.9882(6) 0.6876(4) 0.1852(3) 0.0764(13) Uani 1 1 d . . .
H10A H 1.0515 0.6 0.2039 0.115 Uiso 0.5 1 calc PR . .
H10B H 1.0238 0.7457 0.1202 0.115 Uiso 0.5 1 calc PR . .
H10C H 0.8953 0.6908 0.1685 0.115 Uiso 0.5 1 calc PR . .
H10D H 0.9289 0.7577 0.1245 0.115 Uiso 0.5 1 calc PR . .
H10E H 0.9566 0.6119 0.2082 0.115 Uiso 0.5 1 calc PR . .
H10F H 1.0851 0.6668 0.1599 0.115 Uiso 0.5 1 calc PR . .
C11 C 1.0533(5) 0.6419(4) 0.3843(3) 0.0604(10) Uani 1 1 d . . .
C12 C 1.0469(4) 0.6762(4) 0.4775(3) 0.0566(9) Uani 1 1 d . . .
C13 C 0.9632(5) 0.7994(4) 0.4703(3) 0.0611(10) Uani 1 1 d . . .
C14 C 0.8859(4) 0.8903(4) 0.3726(3) 0.0551(8) Uani 1 1 d . . .
C15 C 0.8003(6) 1.0242(5) 0.3672(4) 0.0813(12) Uani 1 1 d . . .
H15A H 0.7541 1.0734 0.2946 0.122 Uiso 0.5 1 calc PR . .
H15B H 0.8619 1.0675 0.3774 0.122 Uiso 0.5 1 calc PR . .
H15C H 0.7299 1.0181 0.426 0.122 Uiso 0.5 1 calc PR . .
H15D H 0.8098 1.0326 0.4374 0.122 Uiso 0.5 1 calc PR . .
H15E H 0.702 1.0385 0.3546 0.122 Uiso 0.5 1 calc PR . .
H15F H 0.8341 1.0879 0.306 0.122 Uiso 0.5 1 calc PR . .
C16 C 1.1253(6) 0.5807(5) 0.5866(4) 0.0728(13) Uani 1 1 d . . .
C17 C 1.2492(4) 0.6134(3) 0.6141(3) 0.0580(9) Uani 1 1 d . . .
C18 C 1.3503(5) 0.6513(5) 0.5335(3) 0.0693(11) Uani 1 1 d . . .
C19 C 1.4622(5) 0.6812(4) 0.5596(3) 0.0671(10) Uani 1 1 d . . .
C20 C 1.5688(7) 0.7245(8) 0.4690(5) 0.110(2) Uani 1 1 d . . .
H20A H 1.5442 0.7251 0.3985 0.166 Uiso 0.5 1 calc PR . .
H20B H 1.6626 0.6648 0.4918 0.166 Uiso 0.5 1 calc PR . .
H20C H 1.5669 0.8109 0.4594 0.166 Uiso 0.5 1 calc PR . .
H20D H 1.6383 0.7421 0.5013 0.166 Uiso 0.5 1 calc PR . .
H20E H 1.5199 0.8024 0.408 0.166 Uiso 0.5 1 calc PR . .
H20F H 1.6156 0.6563 0.4404 0.166 Uiso 0.5 1 calc PR . .
C21 C 1.4734(5) 0.6719(4) 0.6700(3) 0.0628(10) Uani 1 1 d . A .
C22 C 1.3759(5) 0.6319(4) 0.7528(3) 0.0653(11) Uani 1 1 d . . .
C23 C 1.3816(8) 0.6236(7) 0.8724(4) 0.110(2) Uani 1 1 d . . .
H23A H 1.3052 0.5937 0.9154 0.164 Uiso 0.5 1 calc PR . .
H23B H 1.372 0.7085 0.8717 0.164 Uiso 0.5 1 calc PR . .
H23C H 1.471 0.5633 0.9064 0.164 Uiso 0.5 1 calc PR . .
H23D H 1.4603 0.65 0.8803 0.164 Uiso 0.5 1 calc PR . .
H23E H 1.3935 0.5352 0.9239 0.164 Uiso 0.5 1 calc PR . .
H23F H 1.2945 0.6804 0.8893 0.164 Uiso 0.5 1 calc PR . .
C24 C 1.2645(5) 0.6053(4) 0.7214(3) 0.0620(10) Uani 1 1 d . . .
N2 N 1.5857(5) 0.7049(5) 0.6999(4) 0.0896(15) Uani 1 1 d D . .
O2A O 1.8072(11) 0.6064(11) 0.8503(9) 0.113(4) Uani 0.502(9) 1 d PD A 1
H2OA H 1.7276 0.6084 0.8374 0.8(6) Uiso 0.502(9) 1 calc PRD A 1
C25A C 1.6156(11) 0.7958(10) 0.6733(7) 0.067(2) Uani 0.502(9) 1 d PD A 1
H25A H 1.5625 0.8666 0.6137 0.050(18) Uiso 0.502(9) 1 calc PR A 1
C26A C 1.7229(15) 0.819(2) 0.7173(16) 0.083(4) Uani 0.502(9) 1 d PDU A 1
C27A C 1.8161(15) 0.7300(17) 0.8092(14) 0.089(4) Uani 0.502(9) 1 d PDU A 1
C28A C 1.9053(15) 0.7629(19) 0.8546(16) 0.103(4) Uani 0.502(9) 1 d PDU A 1
H28A H 1.9643 0.7012 0.9152 0.123 Uiso 0.502(9) 1 calc PR A 1
C29A C 1.907(2) 0.895(2) 0.8074(18) 0.108(4) Uani 0.502(9) 1 d PDU A 1
H29A H 1.971 0.9189 0.8353 0.09(3) Uiso 0.502(9) 1 calc PR A 1
C30A C 1.8162(18) 0.9861(18) 0.7212(13) 0.110(4) Uani 0.502(9) 1 d PDU A 1
H30A H 1.8147 1.0731 0.6934 0.132 Uiso 0.502(9) 1 calc PR A 1
C31A C 1.7317(15) 0.9509(15) 0.6783(10) 0.091(3) Uani 0.502(9) 1 d PDU A 1
H31A H 1.6729 1.0149 0.6184 0.109 Uiso 0.502(9) 1 calc PR A 1
O2B O 1.6651(18) 0.9202(13) 0.6575(11) 0.130(5) Uani 0.498(9) 1 d PD A 2
H2OB H 1.6509 0.8822 0.6199 0.19(10) Uiso 0.498(9) 1 calc PRD A 2
C25B C 1.6642(9) 0.6588(10) 0.7661(8) 0.068(3) Uani 0.498(9) 1 d PD A 2
H25B H 1.6688 0.5732 0.8124 0.14(5) Uiso 0.498(9) 1 calc PR A 2
C26B C 1.7657(13) 0.7090(15) 0.7956(11) 0.074(3) Uani 0.498(9) 1 d PDU A 2
C27B C 1.7558(19) 0.8379(19) 0.7380(15) 0.085(4) Uani 0.498(9) 1 d PDU A 2
C28B C 1.8589(19) 0.881(2) 0.7749(15) 0.113(4) Uani 0.498(9) 1 d PDU A 2
H28B H 1.8619 0.967 0.7407 0.136 Uiso 0.498(9) 1 calc PR A 2
C29B C 1.953(2) 0.787(3) 0.8643(16) 0.112(5) Uani 0.498(9) 1 d PDU A 2
H29B H 2.0187 0.8143 0.887 0.07(2) Uiso 0.498(9) 1 calc PR A 2
C30B C 1.9548(16) 0.668(2) 0.9165(13) 0.104(4) Uani 0.498(9) 1 d PDU A 2
H30B H 2.0172 0.614 0.9769 0.125 Uiso 0.498(9) 1 calc PR A 2
C31B C 1.8664(13) 0.6209(17) 0.8841(11) 0.089(3) Uani 0.498(9) 1 d PDU A 2
H31B H 1.8711 0.5332 0.9188 0.106 Uiso 0.498(9) 1 calc PR A 2
H3 H 0.710(8) 1.262(7) -0.216(6) 0.13(2) Uiso 1 1 d . . .
H5 H 0.317(11) 1.268(9) -0.062(6) 0.16(3) Uiso 1 1 d . . .
H7 H 0.624(5) 0.967(4) 0.219(3) 0.063(10) Uiso 1 1 d . . .
H11 H 1.123(7) 0.556(6) 0.381(4) 0.094(14) Uiso 1 1 d . . .
H13 H 0.973(6) 0.823(5) 0.528(4) 0.078(12) Uiso 1 1 d . . .
H16A H 1.172(8) 0.503(7) 0.573(5) 0.107(19) Uiso 1 1 d . . .
H16B H 1.055(9) 0.564(7) 0.650(6) 0.14(2) Uiso 1 1 d . . .
H18 H 1.340(6) 0.655(5) 0.462(4) 0.089(14) Uiso 1 1 d . . .
H24 H 1.187(5) 0.574(4) 0.784(4) 0.071(11) Uiso 1 1 d . . .

loop_
_atom_site_aniso_label
_atom_site_aniso_U_11
_atom_site_aniso_U_22
_atom_site_aniso_U_33
_atom_site_aniso_U_23
_atom_site_aniso_U_13
_atom_site_aniso_U_12
O1 0.0603(19) 0.135(3) 0.0582(17) 0.0214(19) 0.0004(15) -0.027(2)
N1 0.0479(16) 0.0599(17) 0.0430(14) -0.0057(12) -0.0019(12) -0.0184(15)
C1 0.0499(19) 0.0613(19) 0.0519(17) -0.0221(15) -0.0077(15) -0.0086(16)
C2 0.063(2) 0.074(3) 0.055(2) -0.0051(19) -0.0131(19) -0.016(2)
C3 0.104(4) 0.092(4) 0.061(3) 0.004(3) -0.025(3) -0.011(4)
C4 0.107(4) 0.083(3) 0.080(3) -0.030(3) -0.045(4) 0.024(3)
C5 0.066(3) 0.127(5) 0.113(5) -0.070(4) -0.043(3) 0.031(3)
C6 0.050(2) 0.123(4) 0.076(3) -0.051(3) -0.006(2) -0.005(3)
C7 0.0446(18) 0.068(2) 0.0445(16) -0.0175(16) 0.0034(14) -0.0171(17)
C8 0.0441(17) 0.0516(17) 0.0429(15) -0.0049(13) -0.0019(13) -0.0194(15)
C9 0.058(2) 0.0530(18) 0.0477(16) -0.0102(14) -0.0029(15) -0.0232(17)
C10 0.104(4) 0.062(2) 0.060(2) -0.0210(18) -0.012(2) -0.019(3)
C11 0.066(2) 0.0472(18) 0.062(2) -0.0103(16) -0.0136(18) -0.0178(18)
C12 0.056(2) 0.0550(18) 0.0530(17) -0.0053(15) -0.0153(16) -0.0223(17)
C13 0.065(2) 0.069(2) 0.0471(17) -0.0166(17) -0.0060(17) -0.022(2)
C14 0.0494(18) 0.0574(19) 0.0504(17) -0.0140(15) 0.0022(14) -0.0142(17)
C15 0.084(3) 0.075(3) 0.065(2) -0.029(2) 0.000(2) 0.004(2)
C16 0.085(3) 0.065(2) 0.061(2) 0.0021(19) -0.030(2) -0.033(3)
C17 0.062(2) 0.0486(17) 0.0542(18) -0.0076(15) -0.0197(17) -0.0126(17)
C18 0.072(3) 0.081(3) 0.055(2) -0.0213(19) -0.0136(19) -0.022(2)
C19 0.064(2) 0.072(2) 0.064(2) -0.0246(19) -0.0068(19) -0.017(2)
C20 0.088(4) 0.170(7) 0.092(3) -0.057(4) 0.023(3) -0.059(5)
C21 0.063(2) 0.0524(19) 0.072(2) -0.0199(17) -0.019(2) -0.0142(18)
C22 0.082(3) 0.054(2) 0.057(2) -0.0118(16) -0.020(2) -0.022(2)
C23 0.146(6) 0.151(6) 0.062(3) -0.036(3) -0.005(3) -0.086(6)
C24 0.073(2) 0.0503(18) 0.0544(19) -0.0050(15) -0.0152(18) -0.0203(19)
N2 0.083(3) 0.123(4) 0.099(3) -0.063(3) 0.008(3) -0.052(3)
O2A 0.087(6) 0.111(7) 0.147(8) -0.063(6) -0.057(6) 0.000(5)
C25A 0.060(5) 0.073(5) 0.068(5) -0.030(4) 0.000(4) -0.015(4)
C26A 0.058(6) 0.118(10) 0.117(10) -0.088(10) 0.030(5) -0.042(6)
C27A 0.064(8) 0.109(10) 0.125(10) -0.073(8) 0.016(6) -0.036(7)
C28A 0.063(8) 0.135(10) 0.141(12) -0.086(9) -0.005(7) -0.025(8)
C29A 0.092(9) 0.174(13) 0.133(11) -0.103(10) 0.033(6) -0.089(10)
C30A 0.109(10) 0.128(10) 0.132(10) -0.071(8) 0.043(7) -0.075(9)
C31A 0.093(8) 0.111(9) 0.093(7) -0.051(6) 0.040(5) -0.060(8)
O2B 0.159(12) 0.117(9) 0.157(9) -0.074(8) 0.072(9) -0.095(10)
C25B 0.054(4) 0.083(6) 0.085(6) -0.054(5) -0.011(4) -0.013(4)
C26B 0.055(6) 0.090(8) 0.083(7) -0.054(7) 0.017(5) -0.012(6)
C27B 0.080(8) 0.103(9) 0.103(9) -0.070(7) 0.036(6) -0.042(7)
C28B 0.114(11) 0.148(12) 0.128(11) -0.084(9) 0.042(7) -0.078(10)
C29B 0.092(10) 0.191(14) 0.113(9) -0.100(9) 0.037(6) -0.079(11)
C30B 0.073(7) 0.170(11) 0.103(8) -0.087(8) 0.011(6) -0.040(9)
C31B 0.056(6) 0.131(9) 0.091(7) -0.067(7) -0.002(5) -0.013(6)

loop_
_atom_type_symbol
_atom_type_description
_atom_type_scat_dispersion_real
_atom_type_scat_dispersion_imag
_atom_type_scat_source
C C 0.0033 0.0016 'International Tables Vol C Tables 4.2.6.8 and 6.1.1.4'
H H 0 0 'International Tables Vol C Tables 4.2.6.8 and 6.1.1.4'
N N 0.0061 0.0033 'International Tables Vol C Tables 4.2.6.8 and 6.1.1.4'
O O 0.0106 0.006 'International Tables Vol C Tables 4.2.6.8 and 6.1.1.4'

loop_
_geom_angle_atom_site_label_1
_geom_angle_atom_site_label_2
_geom_angle_atom_site_label_3
_geom_angle
_geom_angle_site_symmetry_1
_geom_angle_site_symmetry_3
_geom_angle_publ_flag
C2 O1 H1 109.5 . . ?
C7 N1 C8 122.8(3) . . ?
C6 C1 C2 118.0(4) . . ?
C6 C1 C7 121.4(4) . . ?
C2 C1 C7 120.6(3) . . ?
O1 C2 C1 122.2(4) . . ?
O1 C2 C3 117.8(4) . . ?
C1 C2 C3 120.0(5) . . ?
C4 C3 C2 120.5(6) . . ?
C4 C3 H3 116(4) . . ?
C2 C3 H3 123(4) . . ?
C3 C4 C5 120.1(5) . . ?
C3 C4 H4 119.9 . . ?
C5 C4 H4 119.9 . . ?
C4 C5 C6 119.5(5) . . ?
C4 C5 H5 121(5) . . ?
C6 C5 H5 119(5) . . ?
C1 C6 C5 121.9(5) . . ?
C1 C6 H6 119.1 . . ?
C5 C6 H6 119.1 . . ?
N1 C7 C1 121.8(3) . . ?
N1 C7 H7 126(2) . . ?
C1 C7 H7 112(2) . . ?
C9 C8 C14 121.7(3) . . ?
C9 C8 N1 117.3(3) . . ?
C14 C8 N1 120.7(3) . . ?
C8 C9 C11 118.1(3) . . ?
C8 C9 C10 121.7(3) . . ?
C11 C9 C10 120.1(4) . . ?
C9 C10 H10A 109.5 . . ?
C9 C10 H10B 109.5 . . ?
H10A C10 H10B 109.5 . . ?
C9 C10 H10C 109.5 . . ?
H10A C10 H10C 109.5 . . ?
H10B C10 H10C 109.5 . . ?
C9 C10 H10D 109.5 . . ?
H10A C10 H10D 141.1 . . ?
H10B C10 H10D 56.3 . . ?
H10C C10 H10D 56.3 . . ?
C9 C10 H10E 109.5 . . ?
H10A C10 H10E 56.3 . . ?
H10B C10 H10E 141.1 . . ?
H10C C10 H10E 56.3 . . ?
H10D C10 H10E 109.5 . . ?
C9 C10 H10F 109.5 . . ?
H10A C10 H10F 56.3 . . ?
H10B C10 H10F 56.3 . . ?
H10C C10 H10F 141.1 . . ?
H10D C10 H10F 109.5 . . ?
H10E C10 H10F 109.5 . . ?
C12 C11 C9 121.9(4) . . ?
C12 C11 H11 122(3) . . ?
C9 C11 H11 116(3) . . ?
C13 C12 C11 118.4(3) . . ?
C13 C12 C16 119.9(4) . . ?
C11 C12 C16 121.7(4) . . ?
C12 C13 C14 122.3(3) . . ?
C12 C13 H13 116(3) . . ?
C14 C13 H13 121(3) . . ?
C13 C14 C8 117.6(4) . . ?
C13 C14 C15 120.5(3) . . ?
C8 C14 C15 121.9(3) . . ?
C14 C15 H15A 109.5 . . ?
C14 C15 H15B 109.5 . . ?
H15A C15 H15B 109.5 . . ?
C14 C15 H15C 109.5 . . ?
H15A C15 H15C 109.5 . . ?
H15B C15 H15C 109.5 . . ?
C14 C15 H15D 109.5 . . ?
H15A C15 H15D 141.1 . . ?
H15B C15 H15D 56.3 . . ?
H15C C15 H15D 56.3 . . ?
C14 C15 H15E 109.5 . . ?
H15A C15 H15E 56.3 . . ?
H15B C15 H15E 141.1 . . ?
H15C C15 H15E 56.3 . . ?
H15D C15 H15E 109.5 . . ?
C14 C15 H15F 109.5 . . ?
H15A C15 H15F 56.3 . . ?
H15B C15 H15F 56.3 . . ?
H15C C15 H15F 141.1 . . ?
H15D C15 H15F 109.5 . . ?
H15E C15 H15F 109.5 . . ?
C12 C16 C17 115.2(3) . . ?
C12 C16 H16A 105(3) . . ?
C17 C16 H16A 102(4) . . ?
C12 C16 H16B 109(4) . . ?
C17 C16 H16B 114(3) . . ?
H16A C16 H16B 110(5) . . ?
C24 C17 C18 117.8(3) . . ?
C24 C17 C16 119.6(4) . . ?
C18 C17 C16 122.6(3) . . ?
C19 C18 C17 122.0(3) . . ?
C19 C18 H18 121(3) . . ?
C17 C18 H18 117(3) . . ?
C18 C19 C21 118.3(4) . . ?
C18 C19 C20 120.5(4) . . ?
C21 C19 C20 121.2(3) . . ?
C19 C20 H20A 109.5 . . ?
C19 C20 H20B 109.5 . . ?
H20A C20 H20B 109.5 . . ?
C19 C20 H20C 109.5 . . ?
H20A C20 H20C 109.5 . . ?
H20B C20 H20C 109.5 . . ?
C19 C20 H20D 109.5 . . ?
H20A C20 H20D 141.1 . . ?
H20B C20 H20D 56.3 . . ?
H20C C20 H20D 56.3 . . ?
C19 C20 H20E 109.5 . . ?
H20A C20 H20E 56.3 . . ?
H20B C20 H20E 141.1 . . ?
H20C C20 H20E 56.3 . . ?
H20D C20 H20E 109.5 . . ?
C19 C20 H20F 109.5 . . ?
H20A C20 H20F 56.3 . . ?
H20B C20 H20F 56.3 . . ?
H20C C20 H20F 141.1 . . ?
H20D C20 H20F 109.5 . . ?
H20E C20 H20F 109.5 . . ?
C19 C21 C22 121.1(3) . . ?
C19 C21 N2 120.1(4) . . ?
C22 C21 N2 118.8(3) . . ?
C24 C22 C21 118.1(3) . . ?
C24 C22 C23 118.8(4) . . ?
C21 C22 C23 123.0(3) . . ?
C22 C23 H23A 109.5 . . ?
C22 C23 H23B 109.5 . . ?
H23A C23 H23B 109.5 . . ?
C22 C23 H23C 109.5 . . ?
H23A C23 H23C 109.5 . . ?
H23B C23 H23C 109.5 . . ?
C22 C23 H23D 109.5 . . ?
H23A C23 H23D 141.1 . . ?
H23B C23 H23D 56.3 . . ?
H23C C23 H23D 56.3 . . ?
C22 C23 H23E 109.5 . . ?
H23A C23 H23E 56.3 . . ?
H23B C23 H23E 141.1 . . ?
H23C C23 H23E 56.3 . . ?
H23D C23 H23E 109.5 . . ?
C22 C23 H23F 109.5 . . ?
H23A C23 H23F 56.3 . . ?
H23B C23 H23F 56.3 . . ?
H23C C23 H23F 141.1 . . ?
H23D C23 H23F 109.5 . . ?
H23E C23 H23F 109.5 . . ?
C17 C24 C22 122.7(4) . . ?
C17 C24 H24 117.7(19) . . ?
C22 C24 H24 119.6(19) . . ?
C25B N2 C25A 89.3(7) . . ?
C25B N2 C21 135.5(7) . . ?
C25A N2 C21 134.5(7) . . ?
C27A O2A H2OA 109.5 . . ?
N2 C25A C26A 129.0(13) . . ?
N2 C25A H25A 115.5 . . ?
C26A C25A H25A 115.5 . . ?
C25A C26A C27A 127.1(17) . . ?
C25A C26A C31A 119.4(17) . . ?
C27A C26A C31A 112.9(12) . . ?
C28A C27A O2A 121.6(19) . . ?
C28A C27A C26A 123.9(17) . . ?
O2A C27A C26A 114.5(14) . . ?
C27A C28A C29A 118(2) . . ?
C27A C28A H28A 120.9 . . ?
C29A C28A H28A 120.9 . . ?
C30A C29A C28A 120.7(13) . . ?
C30A C29A H29A 119.6 . . ?
C28A C29A H29A 119.7 . . ?
C31A C30A C29A 119.7(14) . . ?
C31A C30A H30A 120.2 . . ?
C29A C30A H30A 120.2 . . ?
C30A C31A C26A 124.6(16) . . ?
C30A C31A H31A 117.7 . . ?
C26A C31A H31A 117.7 . . ?
C27B O2B H2OB 109.5 . . ?
N2 C25B C26B 130.5(11) . . ?
N2 C25B H25B 114.8 . . ?
C26B C25B H25B 114.8 . . ?
C27B C26B C31B 124.1(18) . . ?
C27B C26B C25B 117.8(15) . . ?
C31B C26B C25B 118.0(13) . . ?
O2B C27B C26B 125.4(17) . . ?
O2B C27B C28B 120.2(17) . . ?
C26B C27B C28B 114(2) . . ?
C29B C28B C27B 117(2) . . ?
C29B C28B H28B 121.4 . . ?
C27B C28B H28B 121.4 . . ?
C30B C29B C28B 125.3(18) . . ?
C30B C29B H29B 117.3 . . ?
C28B C29B H29B 117.3 . . ?
C29B C30B C31B 120.4(17) . . ?
C29B C30B H30B 119.8 . . ?
C31B C30B H30B 119.8 . . ?
C30B C31B C26B 118.4(16) . . ?
C30B C31B H31B 120.8 . . ?
C26B C31B H31B 120.8 . . ?

loop_
_geom_bond_atom_site_label_1
_geom_bond_atom_site_label_2
_geom_bond_distance
_geom_bond_site_symmetry_2
_geom_bond_publ_flag
O1 C2 1.335(6) . ?
O1 H1 0.82 . ?
N1 C7 1.264(5) . ?
N1 C8 1.427(4) . ?
C1 C6 1.378(6) . ?
C1 C2 1.393(5) . ?
C1 C7 1.451(5) . ?
C2 C3 1.393(6) . ?
C3 C4 1.367(10) . ?
C3 H3 1.08(7) . ?
C4 C5 1.371(10) . ?
C4 H4 0.94 . ?
C5 C6 1.382(8) . ?
C5 H5 0.98(11) . ?
C6 H6 0.9496 . ?
C7 H7 0.98(4) . ?
C8 C9 1.382(5) . ?
C8 C14 1.406(5) . ?
C9 C11 1.399(5) . ?
C9 C10 1.502(5) . ?
C10 H10A 0.96 . ?
C10 H10B 0.96 . ?
C10 H10C 0.96 . ?
C10 H10D 0.96 . ?
C10 H10E 0.96 . ?
C10 H10F 0.96 . ?
C11 C12 1.387(6) . ?
C11 H11 1.03(7) . ?
C12 C13 1.375(6) . ?
C12 C16 1.512(5) . ?
C13 C14 1.396(5) . ?
C13 H13 0.90(4) . ?
C14 C15 1.490(6) . ?
C15 H15A 0.96 . ?
C15 H15B 0.96 . ?
C15 H15C 0.96 . ?
C15 H15D 0.96 . ?
C15 H15E 0.96 . ?
C15 H15F 0.96 . ?
C16 C17 1.521(5) . ?
C16 H16A 0.95(7) . ?
C16 H16B 1.01(8) . ?
C17 C24 1.363(5) . ?
C17 C18 1.395(6) . ?
C18 C19 1.382(5) . ?
C18 H18 0.92(5) . ?
C19 C21 1.390(5) . ?
C19 C20 1.520(7) . ?
C20 H20A 0.96 . ?
C20 H20B 0.96 . ?
C20 H20C 0.96 . ?
C20 H20D 0.96 . ?
C20 H20E 0.96 . ?
C20 H20F 0.96 . ?
C21 C22 1.392(6) . ?
C21 N2 1.430(5) . ?
C22 C24 1.386(5) . ?
C22 C23 1.502(6) . ?
C23 H23A 0.96 . ?
C23 H23B 0.96 . ?
C23 H23C 0.96 . ?
C23 H23D 0.96 . ?
C23 H23E 0.96 . ?
C23 H23F 0.96 . ?
C24 H24 1.08(4) . ?
N2 C25B 1.073(10) . ?
N2 C25A 1.108(9) . ?
O2A C27A 1.357(19) . ?
O2A H2OA 0.82 . ?
C25A C26A 1.411(14) . ?
C25A H25A 0.93 . ?
C26A C27A 1.42(3) . ?
C26A C31A 1.45(2) . ?
C27A C28A 1.34(2) . ?
C28A C29A 1.42(3) . ?
C28A H28A 0.93 . ?
C29A C30A 1.37(3) . ?
C29A H29A 0.93 . ?
C30A C31A 1.302(17) . ?
C30A H30A 0.93 . ?
C31A H31A 0.93 . ?
O2B C27B 1.30(2) . ?
O2B H2OB 0.82 . ?
C25B C26B 1.470(16) . ?
C25B H25B 0.93 . ?
C26B C27B 1.37(3) . ?
C26B C31B 1.43(2) . ?
C27B C28B 1.48(2) . ?
C28B C29B 1.41(3) . ?
C28B H28B 0.93 . ?
C29B C30B 1.28(3) . ?
C29B H29B 0.93 . ?
C30B C31B 1.357(16) . ?
C30B H30B 0.93 . ?
C31B H31B 0.93 . ?

loop_
_geom_torsion_atom_site_label_1
_geom_torsion_atom_site_label_2
_geom_torsion_atom_site_label_3
_geom_torsion_atom_site_label_4
_geom_torsion
_geom_torsion_site_symmetry_1
_geom_torsion_site_symmetry_2
_geom_torsion_site_symmetry_3
_geom_torsion_site_symmetry_4
_geom_torsion_publ_flag
C6 C1 C2 O1 -179.5(5) . . . . ?
C7 C1 C2 O1 1.7(7) . . . . ?
C6 C1 C2 C3 0.5(7) . . . . ?
C7 C1 C2 C3 -178.3(4) . . . . ?
O1 C2 C3 C4 -179.9(6) . . . . ?
C1 C2 C3 C4 0.1(9) . . . . ?
C2 C3 C4 C5 -0.1(10) . . . . ?
C3 C4 C5 C6 -0.6(10) . . . . ?
C2 C1 C6 C5 -1.1(7) . . . . ?
C7 C1 C6 C5 177.7(4) . . . . ?
C4 C5 C6 C1 1.2(9) . . . . ?
C8 N1 C7 C1 177.8(3) . . . . ?
C6 C1 C7 N1 -176.5(4) . . . . ?
C2 C1 C7 N1 2.3(6) . . . . ?
C7 N1 C8 C9 114.4(4) . . . . ?
C7 N1 C8 C14 -71.6(4) . . . . ?
C14 C8 C9 C11 1.2(5) . . . . ?
N1 C8 C9 C11 175.1(3) . . . . ?
C14 C8 C9 C10 179.8(3) . . . . ?
N1 C8 C9 C10 -6.3(5) . . . . ?
C8 C9 C11 C12 -1.0(5) . . . . ?
C10 C9 C11 C12 -179.7(4) . . . . ?
C9 C11 C12 C13 0.6(5) . . . . ?
C9 C11 C12 C16 178.7(3) . . . . ?
C11 C12 C13 C14 -0.4(5) . . . . ?
C16 C12 C13 C14 -178.5(3) . . . . ?
C12 C13 C14 C8 0.5(5) . . . . ?
C12 C13 C14 C15 -178.0(4) . . . . ?
C9 C8 C14 C13 -0.9(5) . . . . ?
N1 C8 C14 C13 -174.7(3) . . . . ?
C9 C8 C14 C15 177.5(4) . . . . ?
N1 C8 C14 C15 3.8(5) . . . . ?
C13 C12 C16 C17 -70.6(6) . . . . ?
C11 C12 C16 C17 111.3(5) . . . . ?
C12 C16 C17 C24 134.6(5) . . . . ?
C12 C16 C17 C18 -45.7(7) . . . . ?
C24 C17 C18 C19 -0.5(7) . . . . ?
C16 C17 C18 C19 179.8(4) . . . . ?
C17 C18 C19 C21 0.4(7) . . . . ?
C17 C18 C19 C20 -178.9(5) . . . . ?
C18 C19 C21 C22 0.9(7) . . . . ?
C20 C19 C21 C22 -179.8(5) . . . . ?
C18 C19 C21 N2 -178.5(4) . . . . ?
C20 C19 C21 N2 0.8(7) . . . . ?
C19 C21 C22 C24 -2.0(6) . . . . ?
N2 C21 C22 C24 177.5(4) . . . . ?
C19 C21 C22 C23 -178.4(5) . . . . ?
N2 C21 C22 C23 1.0(7) . . . . ?
C18 C17 C24 C22 -0.6(6) . . . . ?
C16 C17 C24 C22 179.1(4) . . . . ?
C21 C22 C24 C17 1.8(6) . . . . ?
C23 C22 C24 C17 178.5(5) . . . . ?
C19 C21 N2 C25B -129.9(9) . . . . ?
C22 C21 N2 C25B 50.7(10) . . . . ?
C19 C21 N2 C25A 63.2(9) . . . . ?
C22 C21 N2 C25A -116.3(8) . . . . ?
C25B N2 C25A C26A 2.6(12) . . . . ?
C21 N2 C25A C26A 173.5(10) . . . . ?
N2 C25A C26A C27A -2(2) . . . . ?
N2 C25A C26A C31A -172.5(10) . . . . ?
C25A C26A C27A C28A -172.4(14) . . . . ?
C31A C26A C27A C28A -1.2(14) . . . . ?
C25A C26A C27A O2A 6.7(17) . . . . ?
C31A C26A C27A O2A 177.9(12) . . . . ?
O2A C27A C28A C29A -179.4(14) . . . . ?
C26A C27A C28A C29A -0.3(16) . . . . ?
C27A C28A C29A C30A 3(2) . . . . ?
C28A C29A C30A C31A -3(2) . . . . ?
C29A C30A C31A C26A 2(2) . . . . ?
C25A C26A C31A C30A 172.5(12) . . . . ?
C27A C26A C31A C30A 0.5(17) . . . . ?
C25A N2 C25B C26B -1.7(11) . . . . ?
C21 N2 C25B C26B -172.5(8) . . . . ?
N2 C25B C26B C27B 6.0(15) . . . . ?
N2 C25B C26B C31B -175.3(10) . . . . ?
C31B C26B C27B O2B -179.7(13) . . . . ?
C25B C26B C27B O2B -1.1(16) . . . . ?
C31B C26B C27B C28B -0.2(13) . . . . ?
C25B C26B C27B C28B 178.4(10) . . . . ?
O2B C27B C28B C29B 178.9(14) . . . . ?
C26B C27B C28B C29B -0.7(14) . . . . ?
C27B C28B C29B C30B -1(2) . . . . ?
C28B C29B C30B C31B 3(2) . . . . ?
C29B C30B C31B C26B -3.8(19) . . . . ?
C27B C26B C31B C30B 2.4(16) . . . . ?
C25B C26B C31B C30B -176.1(10) . . . . ?
